data_4350184
loop_
_publ_author_name
'Dong, Yu-Bin'
'Xu, Hong-Xia'
'Ma, Jian-Ping'
'Huang, Ru-Qi'

_publ_section_title
;
 Silver(I) coordination polymers based on a nano-sized bent
 bis(3-acetylenylphenyl-(4-cyanophenyl))oxadiazole ligand: the role of
 ligand isomerism and the templating effect of polyatomic anions and
 solvent intermediates.
;
_journal_issue 8
_journal_name_full 'Inorganic chemistry'
_journal_page_first 3325
_journal_page_last 3343
_journal_paper_doi 10.1021/ic052158w
_journal_volume 45
_journal_year 2006
_chemical_formula_sum 'C32 H16 N4 O'
_chemical_formula_weight 472.49
_space_group_IT_number 14
_space_group_name_Hall '-P 2yn'
_space_group_name_H-M_alt 'P 1 21/n 1'
_symmetry_cell_setting monoclinic
_symmetry_space_group_name_H-M 'P 1 21/n 1'
_atom_sites_solution_hydrogens geom
_atom_sites_solution_primary direct
_atom_sites_solution_secondary difmap
_audit_creation_method SHELXL-97
_cell_angle_alpha 90.00
_cell_angle_beta 110.751(3)
_cell_angle_gamma 90.00
_cell_formula_units_Z 4
_cell_length_a 18.088(4)
_cell_length_b 5.9662(14)
_cell_length_c 23.981(5)
_cell_measurement_temperature 298(2)
_cell_volume 2420.1(9)
_computing_cell_refinement 'Bruker SMART'
_computing_data_collection 'Bruker SMART'
_computing_data_reduction 'Bruker SAINT'
_computing_molecular_graphics 'Bruker SHELXTL'
_computing_publication_material 'Bruker SHELXTL'
_computing_structure_refinement 'SHELXL-97 (Sheldrick, 1997)'
_computing_structure_solution 'SHELXS-97 (Sheldrick, 1990)'
_diffrn_ambient_temperature 298(2)
_diffrn_measured_fraction_theta_full 0.993
_diffrn_measured_fraction_theta_max 0.993
_diffrn_measurement_device_type 'CCD area detector'
_diffrn_measurement_method 'phi and omega scans'
_diffrn_radiation_monochromator graphite
_diffrn_radiation_source 'fine-focus sealed tube'
_diffrn_radiation_type MoK\a
_diffrn_radiation_wavelength 0.71073
_diffrn_reflns_av_R_equivalents 0.0276
_diffrn_reflns_av_sigmaI/netI 0.0356
_diffrn_reflns_limit_h_max 21
_diffrn_reflns_limit_h_min -20
_diffrn_reflns_limit_k_max 7
_diffrn_reflns_limit_k_min -7
_diffrn_reflns_limit_l_max 28
_diffrn_reflns_limit_l_min -25
_diffrn_reflns_number 9624
_diffrn_reflns_theta_full 25.03
_diffrn_reflns_theta_max 25.03
_diffrn_reflns_theta_min 1.22
_exptl_absorpt_coefficient_mu 0.081
_exptl_absorpt_correction_T_max 0.9936
_exptl_absorpt_correction_T_min 0.9561
_exptl_absorpt_correction_type multi-scan
_exptl_absorpt_process_details sadabs
_exptl_crystal_colour colourless
_exptl_crystal_density_diffrn 1.297
_exptl_crystal_density_method 'not measured'
_exptl_crystal_description plan
_exptl_crystal_F_000 976
_exptl_crystal_size_max 0.56
_exptl_crystal_size_mid 0.21
_exptl_crystal_size_min 0.08
_refine_diff_density_max 0.152
_refine_diff_density_min -0.186
_refine_diff_density_rms '0.038 End ====='
_refine_ls_extinction_method none
_refine_ls_goodness_of_fit_ref 1.038
_refine_ls_hydrogen_treatment constr
_refine_ls_matrix_type full
_refine_ls_number_parameters 334
_refine_ls_number_reflns 4244
_refine_ls_number_restraints 0
_refine_ls_restrained_S_all 1.038
_refine_ls_R_factor_all 0.0600
_refine_ls_R_factor_gt 0.0458
_refine_ls_shift/su_max 0.001
_refine_ls_shift/su_mean 0.000
_refine_ls_structure_factor_coef Fsqd
_refine_ls_weighting_details 'calc w=1/[\s^2^(Fo^2^)+(0.0553P)^2^+0.3155P] where P=(Fo^2^+2Fc^2^)/3'
_refine_ls_weighting_scheme calc
_refine_ls_wR_factor_gt 0.1089
_refine_ls_wR_factor_ref 0.1170
_reflns_number_gt 3322
_reflns_number_total 4244
_reflns_threshold_expression >2sigma(I)
_cod_data_source_file ic052158wsi20051219_053724.cif
_cod_data_source_block L11
_cod_depositor_comments
;
The following automatic conversions were performed:

data item '_symmetry_cell_setting' value 'Monoclinic' was changed to
'monoclinic' in accordance with the
/home/saulius/struct/COD-crude-data/automatic-downloads/DataCite-retrospective/ACS/depositions/lib/dictionaries/cif_core.dic
dictionary named 'cif_core.dic' version 2.4.2 last updated on
2011-04-26.

Automatic conversion script
Id: cif_fix_values 6909 2019-04-08 15:41:33Z antanas 
;
_cod_original_cell_volume 2420.2(10)
_cod_original_sg_symbol_H-M P2(1)/n
_cod_database_code 4350184

loop_
_symmetry_equiv_pos_as_xyz
'x, y, z'
'-x+1/2, y+1/2, -z+1/2'
'-x, -y, -z'
'x-1/2, -y-1/2, z-1/2'

loop_
_atom_site_label
_atom_site_type_symbol
_atom_site_fract_x
_atom_site_fract_y
_atom_site_fract_z
_atom_site_U_iso_or_equiv
_atom_site_adp_type
_atom_site_occupancy
_atom_site_symmetry_multiplicity
_atom_site_calc_flag
_atom_site_refinement_flags
C1 C 0.91811(9) 0.3196(3) 0.12534(7) 0.0432(4) Uani 1 1 d .
C2 C 0.88557(9) 0.2497(3) 0.06302(7) 0.0438(4) Uani 1 1 d .
C3 C 0.84770(11) 0.0445(3) 0.04724(7) 0.0540(5) Uani 1 1 d .
H3 H 0.8436 -0.0515 0.0765 0.065 Uiso 1 1 calc R
C4 C 0.81628(11) -0.0166(3) -0.01190(7) 0.0588(5) Uani 1 1 d .
H4 H 0.7906 -0.1536 -0.0225 0.071 Uiso 1 1 calc R
C5 C 0.82270(10) 0.1242(3) -0.05531(7) 0.0549(5) Uani 1 1 d .
H5 H 0.8014 0.0813 -0.0951 0.066 Uiso 1 1 calc R
C6 C 0.86079(10) 0.3302(3) -0.04036(7) 0.0487(4) Uani 1 1 d .
C7 C 0.89259(10) 0.3916(3) 0.01932(7) 0.0482(4) Uani 1 1 d .
H7 H 0.9186 0.5281 0.0300 0.058 Uiso 1 1 calc R
C8 C 0.86619(11) 0.4755(3) -0.08656(8) 0.0530(4) Uani 1 1 d .
C9 C 0.86816(10) 0.5931(3) -0.12620(8) 0.0524(4) Uani 1 1 d .
C10 C 0.86724(9) 0.7338(3) -0.17507(7) 0.0451(4) Uani 1 1 d .
C11 C 0.82900(9) 0.6622(3) -0.23351(7) 0.0475(4) Uani 1 1 d .
H11 H 0.8052 0.5218 -0.2407 0.057 Uiso 1 1 calc R
C12 C 0.82614(9) 0.7975(3) -0.28058(7) 0.0479(4) Uani 1 1 d .
H12 H 0.8008 0.7481 -0.3195 0.058 Uiso 1 1 calc R
C13 C 0.86100(9) 1.0075(3) -0.27001(7) 0.0451(4) Uani 1 1 d .
C14 C 0.85348(10) 1.1522(3) -0.31993(8) 0.0591(5) Uani 1 1 d .
C15 C 0.90074(10) 1.0787(3) -0.21227(8) 0.0499(4) Uani 1 1 d .
H15 H 0.9255 1.2179 -0.2052 0.060 Uiso 1 1 calc R
C16 C 0.90355(10) 0.9430(3) -0.16533(7) 0.0498(4) Uani 1 1 d .
H16 H 0.9301 0.9916 -0.1265 0.060 Uiso 1 1 calc R
C17 C 0.95291(9) 0.2884(3) 0.21925(7) 0.0413(4) Uani 1 1 d .
C18 C 0.96319(9) 0.1817(3) 0.27616(6) 0.0403(4) Uani 1 1 d .
C19 C 1.00499(9) 0.2960(3) 0.32819(7) 0.0450(4) Uani 1 1 d .
H19 H 1.0265 0.4359 0.3262 0.054 Uiso 1 1 calc R
C20 C 1.01472(9) 0.2014(3) 0.38338(7) 0.0467(4) Uani 1 1 d .
C21 C 0.98315(10) -0.0100(3) 0.38549(7) 0.0521(4) Uani 1 1 d .
H21 H 0.9894 -0.0750 0.4221 0.063 Uiso 1 1 calc R
C22 C 0.94280(10) -0.1227(3) 0.33372(7) 0.0535(4) Uani 1 1 d .
H22 H 0.9223 -0.2643 0.3356 0.064 Uiso 1 1 calc R
C23 C 0.93243(10) -0.0283(3) 0.27907(7) 0.0475(4) Uani 1 1 d .
H23 H 0.9048 -0.1056 0.2442 0.057 Uiso 1 1 calc R
C24 C 1.05669(11) 0.3254(3) 0.43611(7) 0.0540(5) Uani 1 1 d .
C25 C 1.09198(10) 0.4391(3) 0.47817(8) 0.0558(5) Uani 1 1 d .
C26 C 1.13431(10) 0.5792(3) 0.52750(7) 0.0494(4) Uani 1 1 d .
C27 C 1.14949(11) 0.5067(3) 0.58558(8) 0.0607(5) Uani 1 1 d .
H27 H 1.1320 0.3661 0.5922 0.073 Uiso 1 1 calc R
C28 C 1.18993(11) 0.6396(3) 0.63317(8) 0.0620(5) Uani 1 1 d .
H28 H 1.1997 0.5893 0.6718 0.074 Uiso 1 1 calc R
C29 C 1.21612(10) 0.8484(3) 0.62365(7) 0.0532(5) Uani 1 1 d .
C30 C 1.25548(11) 0.9916(4) 0.67355(9) 0.0671(6) Uani 1 1 d .
C31 C 1.20241(10) 0.9223(3) 0.56600(8) 0.0566(5) Uani 1 1 d .
H31 H 1.2207 1.0620 0.5596 0.068 Uiso 1 1 calc R
C32 C 1.16160(10) 0.7880(3) 0.51838(8) 0.0552(5) Uani 1 1 d .
H32 H 1.1522 0.8379 0.4797 0.066 Uiso 1 1 calc R
N1 N 0.94956(9) 0.5077(3) 0.14717(6) 0.0551(4) Uani 1 1 d .
N2 N 0.97292(9) 0.4869(3) 0.20934(6) 0.0539(4) Uani 1 1 d .
N3 N 1.28489(11) 1.1063(4) 0.71298(9) 0.0974(7) Uani 1 1 d .
N4 N 0.84452(11) 1.2670(3) -0.35976(8) 0.0866(6) Uani 1 1 d .
O1 O 0.91750(6) 0.17064(18) 0.16806(4) 0.0430(3) Uani 1 1 d .

loop_
_atom_site_aniso_label
_atom_site_aniso_U_11
_atom_site_aniso_U_22
_atom_site_aniso_U_33
_atom_site_aniso_U_23
_atom_site_aniso_U_13
_atom_site_aniso_U_12
C1 0.0491(9) 0.0446(10) 0.0365(9) 0.0043(8) 0.0158(7) -0.0017(8)
C2 0.0472(9) 0.0471(10) 0.0366(9) 0.0030(7) 0.0144(7) 0.0003(8)
C3 0.0690(11) 0.0536(12) 0.0402(10) 0.0059(8) 0.0205(8) -0.0090(9)
C4 0.0769(12) 0.0545(12) 0.0437(10) -0.0017(9) 0.0196(9) -0.0156(9)
C5 0.0662(11) 0.0609(12) 0.0358(9) -0.0013(8) 0.0157(8) -0.0038(9)
C6 0.0557(10) 0.0526(11) 0.0388(9) 0.0078(8) 0.0179(8) 0.0032(8)
C7 0.0564(10) 0.0463(10) 0.0416(9) 0.0035(8) 0.0171(8) -0.0041(8)
C8 0.0638(11) 0.0566(12) 0.0406(10) 0.0040(9) 0.0208(8) 0.0015(9)
C9 0.0605(11) 0.0552(11) 0.0440(10) 0.0054(9) 0.0217(8) 0.0014(9)
C10 0.0485(9) 0.0474(10) 0.0428(10) 0.0064(8) 0.0205(8) 0.0035(8)
C11 0.0517(9) 0.0440(10) 0.0474(10) 0.0026(8) 0.0184(8) -0.0045(8)
C12 0.0484(9) 0.0555(11) 0.0376(9) 0.0025(8) 0.0124(7) 0.0005(8)
C13 0.0441(9) 0.0483(11) 0.0465(10) 0.0114(8) 0.0208(7) 0.0039(8)
C14 0.0579(11) 0.0664(13) 0.0555(11) 0.0145(10) 0.0230(9) 0.0000(9)
C15 0.0522(10) 0.0453(10) 0.0539(11) 0.0021(8) 0.0209(8) -0.0052(8)
C16 0.0547(10) 0.0541(11) 0.0402(9) -0.0028(8) 0.0162(8) -0.0020(8)
C17 0.0432(9) 0.0449(10) 0.0350(9) -0.0052(7) 0.0128(7) -0.0040(7)
C18 0.0409(8) 0.0457(10) 0.0349(8) -0.0006(7) 0.0141(7) 0.0013(7)
C19 0.0496(9) 0.0448(10) 0.0412(9) -0.0038(8) 0.0168(7) -0.0039(8)
C20 0.0492(9) 0.0535(11) 0.0373(9) -0.0027(8) 0.0151(7) -0.0002(8)
C21 0.0594(11) 0.0586(12) 0.0393(10) 0.0065(8) 0.0186(8) -0.0006(9)
C22 0.0646(11) 0.0480(11) 0.0500(11) 0.0012(8) 0.0229(9) -0.0081(9)
C23 0.0540(10) 0.0489(11) 0.0397(9) -0.0054(8) 0.0166(8) -0.0053(8)
C24 0.0607(11) 0.0624(12) 0.0382(10) -0.0004(9) 0.0164(8) -0.0038(9)
C25 0.0622(11) 0.0654(13) 0.0387(10) -0.0035(9) 0.0164(8) -0.0071(9)
C26 0.0503(9) 0.0593(12) 0.0378(9) -0.0054(8) 0.0148(7) -0.0035(8)
C27 0.0814(13) 0.0611(13) 0.0429(10) -0.0046(9) 0.0259(9) -0.0193(10)
C28 0.0765(13) 0.0728(14) 0.0364(10) -0.0013(9) 0.0197(9) -0.0102(11)
C29 0.0475(10) 0.0654(13) 0.0455(10) -0.0117(9) 0.0152(8) -0.0067(9)
C30 0.0566(11) 0.0867(16) 0.0570(12) -0.0192(11) 0.0188(9) -0.0173(11)
C31 0.0607(11) 0.0539(12) 0.0558(12) 0.0001(9) 0.0214(9) -0.0064(9)
C32 0.0618(11) 0.0635(13) 0.0392(10) 0.0047(9) 0.0164(8) 0.0013(9)
N1 0.0710(10) 0.0507(10) 0.0413(8) 0.0014(7) 0.0169(7) -0.0128(8)
N2 0.0692(9) 0.0511(10) 0.0398(8) -0.0013(7) 0.0172(7) -0.0129(7)
N3 0.0897(14) 0.1269(19) 0.0751(13) -0.0431(13) 0.0287(11) -0.0444(13)
N4 0.0954(14) 0.0929(15) 0.0702(12) 0.0365(11) 0.0276(10) -0.0033(11)
O1 0.0523(6) 0.0427(7) 0.0335(6) -0.0002(5) 0.0146(5) -0.0046(5)

loop_
_atom_type_symbol
_atom_type_description
_atom_type_scat_dispersion_real
_atom_type_scat_dispersion_imag
_atom_type_scat_source
C C 0.0033 0.0016 'International Tables Vol C Tables 4.2.6.8 and 6.1.1.4'
H H 0.0000 0.0000 'International Tables Vol C Tables 4.2.6.8 and 6.1.1.4'
N N 0.0061 0.0033 'International Tables Vol C Tables 4.2.6.8 and 6.1.1.4'
O O 0.0106 0.0060 'International Tables Vol C Tables 4.2.6.8 and 6.1.1.4'

loop_
_geom_angle_atom_site_label_1
_geom_angle_atom_site_label_2
_geom_angle_atom_site_label_3
_geom_angle
N1 C1 O1 112.66(14)
N1 C1 C2 128.85(15)
O1 C1 C2 118.49(14)
C7 C2 C3 120.03(15)
C7 C2 C1 119.17(15)
C3 C2 C1 120.81(14)
C4 C3 C2 119.86(16)
C5 C4 C3 120.25(17)
C4 C5 C6 120.75(16)
C7 C6 C5 118.98(15)
C7 C6 C8 121.26(16)
C5 C6 C8 119.77(15)
C2 C7 C6 120.13(16)
C9 C8 C6 177.7(2)
C8 C9 C10 177.75(19)
C16 C10 C11 118.73(15)
C16 C10 C9 121.25(15)
C11 C10 C9 120.01(16)
C12 C11 C10 120.52(16)
C11 C12 C13 119.94(15)
C15 C13 C12 120.17(15)
C15 C13 C14 120.70(16)
C12 C13 C14 119.11(16)
N4 C14 C13 177.4(2)
C16 C15 C13 119.72(16)
C15 C16 C10 120.88(16)
N2 C17 O1 112.47(13)
N2 C17 C18 128.70(15)
O1 C17 C18 118.83(14)
C23 C18 C19 120.06(15)
C23 C18 C17 121.54(14)
C19 C18 C17 118.40(15)
C18 C19 C20 120.08(16)
C19 C20 C21 119.09(15)
C19 C20 C24 118.72(16)
C21 C20 C24 122.19(15)
C22 C21 C20 120.29(16)
C21 C22 C23 120.65(17)
C22 C23 C18 119.81(16)
C25 C24 C20 176.3(2)
C24 C25 C26 178.6(2)
C32 C26 C27 118.89(16)
C32 C26 C25 120.78(16)
C27 C26 C25 120.33(17)
C28 C27 C26 120.82(18)
C27 C28 C29 119.88(17)
C28 C29 C31 120.07(17)
C28 C29 C30 119.78(17)
C31 C29 C30 120.12(18)
N3 C30 C29 178.4(2)
C32 C31 C29 119.73(18)
C31 C32 C26 120.59(16)
C1 N1 N2 106.19(13)
C17 N2 N1 106.24(13)
C1 O1 C17 102.44(12)

loop_
_geom_bond_atom_site_label_1
_geom_bond_atom_site_label_2
_geom_bond_distance
C1 N1 1.283(2)
C1 O1 1.3593(18)
C1 C2 1.460(2)
C2 C7 1.388(2)
C2 C3 1.388(2)
C3 C4 1.377(2)
C4 C5 1.374(2)
C5 C6 1.393(3)
C6 C7 1.389(2)
C6 C8 1.437(2)
C8 C9 1.192(2)
C9 C10 1.437(2)
C10 C16 1.391(2)
C10 C11 1.392(2)
C11 C12 1.374(2)
C12 C13 1.385(2)
C13 C15 1.382(2)
C13 C14 1.442(2)
C14 N4 1.139(2)
C15 C16 1.373(2)
C17 N2 1.285(2)
C17 O1 1.3615(17)
C17 C18 1.457(2)
C18 C23 1.382(2)
C18 C19 1.387(2)
C19 C20 1.391(2)
C20 C21 1.393(2)
C20 C24 1.429(2)
C21 C22 1.373(2)
C22 C23 1.377(2)
C24 C25 1.195(2)
C25 C26 1.429(2)
C26 C32 1.386(2)
C26 C27 1.390(2)
C27 C28 1.369(2)
C28 C29 1.380(3)
C29 C31 1.387(2)
C29 C30 1.437(3)
C30 N3 1.135(2)
C31 C32 1.376(2)
N1 N2 1.4039(19)

loop_
_geom_torsion_atom_site_label_1
_geom_torsion_atom_site_label_2
_geom_torsion_atom_site_label_3
_geom_torsion_atom_site_label_4
_geom_torsion
N1 C1 C2 C7 5.2(3)
O1 C1 C2 C7 -173.86(14)
N1 C1 C2 C3 -174.58(18)
O1 C1 C2 C3 6.4(2)
C7 C2 C3 C4 -0.8(3)
C1 C2 C3 C4 178.94(16)
C2 C3 C4 C5 0.4(3)
C3 C4 C5 C6 -0.1(3)
C4 C5 C6 C7 0.2(3)
C4 C5 C6 C8 -179.46(17)
C3 C2 C7 C6 0.9(3)
C1 C2 C7 C6 -178.84(15)
C5 C6 C7 C2 -0.6(3)
C8 C6 C7 C2 179.05(15)
C7 C6 C8 C9 -148(5)
C5 C6 C8 C9 31(5)
C6 C8 C9 C10 20(9)
C8 C9 C10 C16 130(5)
C8 C9 C10 C11 -49(5)
C16 C10 C11 C12 -1.1(2)
C9 C10 C11 C12 178.46(15)
C10 C11 C12 C13 -0.5(2)
C11 C12 C13 C15 2.0(2)
C11 C12 C13 C14 -176.47(15)
C15 C13 C14 N4 -112(5)
C12 C13 C14 N4 67(5)
C12 C13 C15 C16 -1.9(2)
C14 C13 C15 C16 176.51(15)
C13 C15 C16 C10 0.4(3)
C11 C10 C16 C15 1.1(2)
C9 C10 C16 C15 -178.39(16)
N2 C17 C18 C23 174.63(17)
O1 C17 C18 C23 -5.2(2)
N2 C17 C18 C19 -5.4(3)
O1 C17 C18 C19 174.85(13)
C23 C18 C19 C20 -1.3(2)
C17 C18 C19 C20 178.73(14)
C18 C19 C20 C21 1.1(2)
C18 C19 C20 C24 -178.74(15)
C19 C20 C21 C22 -0.2(2)
C24 C20 C21 C22 179.59(16)
C20 C21 C22 C23 -0.5(3)
C21 C22 C23 C18 0.3(3)
C19 C18 C23 C22 0.6(2)
C17 C18 C23 C22 -179.41(15)
C19 C20 C24 C25 5(3)
C21 C20 C24 C25 -174(3)
C20 C24 C25 C26 -3(11)
C24 C25 C26 C32 -2(9)
C24 C25 C26 C27 179(100)
C32 C26 C27 C28 0.7(3)
C25 C26 C27 C28 -179.94(18)
C26 C27 C28 C29 0.0(3)
C27 C28 C29 C31 -0.8(3)
C27 C28 C29 C30 177.26(18)
C28 C29 C30 N3 -82(9)
C31 C29 C30 N3 96(9)
C28 C29 C31 C32 1.0(3)
C30 C29 C31 C32 -177.13(17)
C29 C31 C32 C26 -0.2(3)
C27 C26 C32 C31 -0.6(3)
C25 C26 C32 C31 -179.92(17)
O1 C1 N1 N2 0.51(19)
C2 C1 N1 N2 -178.57(16)
O1 C17 N2 N1 0.17(18)
C18 C17 N2 N1 -179.62(15)
C1 N1 N2 C17 -0.41(18)
N1 C1 O1 C17 -0.40(18)
C2 C1 O1 C17 178.79(13)
N2 C17 O1 C1 0.12(17)
C18 C17 O1 C1 179.93(13)
